data_7104394
loop_
_publ_author_name
'Zhao, Xia'
'Zhong, Zhenzhen'
'Peng, Lingling'
'Zhang, Wenxiong'
'Wang, Jianbo'

_publ_section_title
;
 Au(PPh(3))Cl-AgSbF(6)-catalyzed rearrangement of propargylic
 1,3-dithianes: formation of 8-membered 1,3-bisthio-substituted cyclic
 allenes.
;
_journal_issue 18
_journal_name_full 'Chemical communications (Cambridge, England)'
_journal_page_first 2535
_journal_page_last 2537
_journal_paper_doi 10.1039/b903028j
_journal_volume 34
_journal_year 2009
_chemical_formula_sum 'C18 H16 O4 S2'
_chemical_formula_weight 360.43
_chemical_name_systematic
;
?
;
_space_group_IT_number 14
_symmetry_cell_setting monoclinic
_symmetry_space_group_name_Hall '-P 2ybc'
_symmetry_space_group_name_H-M 'P 1 21/c 1'
_atom_sites_solution_hydrogens geom
_atom_sites_solution_primary direct
_atom_sites_solution_secondary difmap
_audit_creation_method SHELXL-97
_cell_angle_alpha 90.00
_cell_angle_beta 111.03(3)
_cell_angle_gamma 90.00
_cell_formula_units_Z 4
_cell_length_a 11.306(2)
_cell_length_b 10.818(2)
_cell_length_c 14.594(3)
_cell_measurement_reflns_used 15234
_cell_measurement_temperature 293(2)
_cell_measurement_theta_max 27.48
_cell_measurement_theta_min 2.40
_cell_volume 1666.1(6)
_computing_cell_refinement Rapid-AUTO
_computing_data_collection 'Rapid-AUTO (Rigaku,2000)'
_computing_data_reduction 'CrystalStructure (Rigaku/MSC,2000)'
_computing_molecular_graphics 'Siemens SHELXTL V4.2,(Sheldrick,1990)'
_computing_publication_material SHELXL-97,(Sheldrick,1997)
_computing_structure_refinement SHELXL-97,(Sheldrick,1997)
_computing_structure_solution SHELXS-97,(Sheldrick,1997)
_diffrn_ambient_temperature 293(2)
_diffrn_detector_area_resol_mean 10.00
_diffrn_measured_fraction_theta_full 0.999
_diffrn_measured_fraction_theta_max 0.999
_diffrn_measurement_device_type 'Rigaku RAXIS RAPID IP'
_diffrn_measurement_method \W
_diffrn_radiation_monochromator graphite
_diffrn_radiation_source 'fine-focus sealed tube'
_diffrn_radiation_type MoK\a
_diffrn_radiation_wavelength 0.71073
_diffrn_reflns_av_R_equivalents 0.04663386
_diffrn_reflns_av_sigmaI/netI 0.0540
_diffrn_reflns_limit_h_max 14
_diffrn_reflns_limit_h_min -14
_diffrn_reflns_limit_k_max 14
_diffrn_reflns_limit_k_min -14
_diffrn_reflns_limit_l_max 17
_diffrn_reflns_limit_l_min -18
_diffrn_reflns_number 15234
_diffrn_reflns_theta_full 27.48
_diffrn_reflns_theta_max 27.48
_diffrn_reflns_theta_min 2.40
_diffrn_standards_decay_% 0
_diffrn_standards_interval_count 0
_diffrn_standards_interval_time 0
_diffrn_standards_number 0
_exptl_absorpt_coefficient_mu 0.339
_exptl_absorpt_correction_T_max 0.9353
_exptl_absorpt_correction_T_min 0.8226
_exptl_absorpt_correction_type empirical
_exptl_absorpt_process_details
;
HIGASHI, T. (1995). Abscor-Empirical
Absorption Correction based on Fourier
Series Approximation.
Rigaku Corporation,Tokyo,Japan.
;
_exptl_crystal_colour colorless
_exptl_crystal_density_diffrn 1.437
_exptl_crystal_density_method 'not measured'
_exptl_crystal_description prism
_exptl_crystal_F_000 752
_exptl_crystal_size_max 0.60
_exptl_crystal_size_mid 0.40
_exptl_crystal_size_min 0.20
_refine_diff_density_max 0.290
_refine_diff_density_min -0.284
_refine_diff_density_rms 0.050
_refine_ls_extinction_coef 0.0183(14)
_refine_ls_extinction_expression Fc^*^=kFc[1+0.001xFc^2^\l^3^/sin(2\q)]^-1/4^
_refine_ls_extinction_method SHELXL
_refine_ls_goodness_of_fit_ref 0.990
_refine_ls_hydrogen_treatment none
_refine_ls_matrix_type full
_refine_ls_number_parameters 218
_refine_ls_number_reflns 3821
_refine_ls_number_restraints 0
_refine_ls_restrained_S_all 0.990
_refine_ls_R_factor_all 0.0563
_refine_ls_R_factor_gt 0.0384
_refine_ls_shift/su_max 0.000
_refine_ls_shift/su_mean 0.000
_refine_ls_structure_factor_coef Fsqd
_refine_ls_weighting_details 'calc w=1/[\s^2^(Fo^2^)+(0.0480P)^2^+0.0000P] where P=(Fo^2^+2Fc^2^)/3'
_refine_ls_weighting_scheme calc
_refine_ls_wR_factor_gt 0.0947
_refine_ls_wR_factor_ref 0.0988
_reflns_number_gt 2755
_reflns_number_total 3821
_reflns_threshold_expression >2sigma(I)
_cod_data_source_file B903028J.txt
_cod_data_source_block 8405
_cod_depositor_comments
;
The following automatic conversions were performed:
'_exptl_absorpt_correction_type' value 'Empirical' changed to 'empirical'
according to '/home/saulius/struct/CIF-dictionaries/cif_core.dic'
dictionary named 'cif_core.dic' version 2.4.1 from 2010-06-29.

Automatic conversion script
Id: cif_fix_enum 1527 2010-12-29 10:47:43Z saulius 
;
_cod_original_sg_symbol_H-M P2(1)/c
_cod_database_code 7104394

loop_
_symmetry_equiv_pos_as_xyz
'x, y, z'
'-x, y+1/2, -z+1/2'
'-x, -y, -z'
'x, -y-1/2, z-1/2'

loop_
_atom_site_label
_atom_site_type_symbol
_atom_site_fract_x
_atom_site_fract_y
_atom_site_fract_z
_atom_site_U_iso_or_equiv
_atom_site_adp_type
_atom_site_occupancy
_atom_site_symmetry_multiplicity
_atom_site_calc_flag
_atom_site_refinement_flags
_atom_site_disorder_assembly
_atom_site_disorder_group
C1 C 0.73629(15) 0.82507(16) 0.25965(11) 0.0319(4) Uani 1 1 d . . .
C2 C 0.76395(16) 0.89383(16) 0.19692(12) 0.0341(4) Uani 1 1 d . . .
C3 C 0.81210(16) 0.96085(15) 0.14469(12) 0.0321(4) Uani 1 1 d . . .
C4 C 1.03324(18) 0.83706(18) 0.27486(13) 0.0418(4) Uani 1 1 d . . .
H4A H 0.9797 0.7644 0.2642 0.050 Uiso 1 1 calc R . .
H4B H 1.1178 0.8089 0.2828 0.050 Uiso 1 1 calc R . .
C5 C 1.03877(18) 0.8977(2) 0.37143(13) 0.0475(5) Uani 1 1 d . . .
H5A H 1.1259 0.8958 0.4168 0.057 Uiso 1 1 calc R . .
H5B H 1.0148 0.9838 0.3584 0.057 Uiso 1 1 calc R . .
C6 C 0.95552(17) 0.83953(19) 0.42173(12) 0.0434(5) Uani 1 1 d . . .
H6A H 0.9936 0.8553 0.4917 0.052 Uiso 1 1 calc R . .
H6B H 0.9548 0.7507 0.4123 0.052 Uiso 1 1 calc R . .
C7 C 0.68524(14) 0.69815(17) 0.23928(12) 0.0326(4) Uani 1 1 d . . .
C8 C 0.62848(19) 0.63757(19) 0.29653(15) 0.0493(5) Uani 1 1 d . . .
H8 H 0.6232 0.6760 0.3519 0.059 Uiso 1 1 calc R . .
C9 C 0.5799(2) 0.5203(2) 0.27120(19) 0.0651(7) Uani 1 1 d . . .
H9 H 0.5420 0.4801 0.3098 0.078 Uiso 1 1 calc R . .
C10 C 0.5869(2) 0.4626(2) 0.1901(2) 0.0663(7) Uani 1 1 d . . .
H10 H 0.5545 0.3831 0.1742 0.080 Uiso 1 1 calc R . .
C11 C 0.64202(19) 0.5221(2) 0.13150(16) 0.0541(6) Uani 1 1 d . . .
H11 H 0.6453 0.4837 0.0755 0.065 Uiso 1 1 calc R . .
C12 C 0.69150(17) 0.63774(18) 0.15663(13) 0.0404(4) Uani 1 1 d . . .
H12 H 0.7301 0.6770 0.1180 0.048 Uiso 1 1 calc R . .
C13 C 0.74928(16) 1.06152(16) 0.07535(12) 0.0337(4) Uani 1 1 d . . .
C14 C 0.6412(2) 1.1152(2) 0.08116(16) 0.0543(6) Uani 1 1 d . . .
H14 H 0.6099 1.0884 0.1286 0.065 Uiso 1 1 calc R . .
C15 C 0.5794(2) 1.2083(2) 0.01691(16) 0.0611(6) Uani 1 1 d . . .
H15 H 0.5055 1.2425 0.0203 0.073 Uiso 1 1 calc R . .
C16 C 0.62672(19) 1.25057(18) -0.05184(14) 0.0501(5) Uani 1 1 d . . .
H16 H 0.5858 1.3140 -0.0945 0.060 Uiso 1 1 calc R . .
C17 C 0.73414(18) 1.19894(19) -0.05719(13) 0.0476(5) Uani 1 1 d . . .
H17 H 0.7666 1.2282 -0.1033 0.057 Uiso 1 1 calc R . .
C18 C 0.79549(18) 1.10375(18) 0.00502(13) 0.0421(4) Uani 1 1 d . . .
H18 H 0.8676 1.0682 -0.0004 0.050 Uiso 1 1 calc R . .
O1 O 0.98544(14) 0.85808(14) 0.08795(10) 0.0553(4) Uani 1 1 d . . .
O2 O 1.04037(12) 1.04687(12) 0.18791(10) 0.0477(4) Uani 1 1 d . . .
O3 O 0.79771(16) 1.02417(14) 0.36863(11) 0.0655(5) Uani 1 1 d . . .
O4 O 0.73493(14) 0.84175(16) 0.44122(9) 0.0667(5) Uani 1 1 d . . .
S1 S 0.97655(4) 0.93003(4) 0.16723(3) 0.03410(14) Uani 1 1 d . . .
S2 S 0.79727(5) 0.89268(5) 0.38011(3) 0.04436(16) Uani 1 1 d . . .

loop_
_atom_site_aniso_label
_atom_site_aniso_U_11
_atom_site_aniso_U_22
_atom_site_aniso_U_33
_atom_site_aniso_U_23
_atom_site_aniso_U_13
_atom_site_aniso_U_12
C1 0.0314(8) 0.0382(10) 0.0297(8) 0.0042(7) 0.0154(7) 0.0042(7)
C2 0.0327(9) 0.0337(10) 0.0353(9) 0.0007(7) 0.0115(7) 0.0004(7)
C3 0.0362(9) 0.0292(10) 0.0331(9) -0.0019(7) 0.0151(7) -0.0030(7)
C4 0.0404(10) 0.0353(10) 0.0540(11) 0.0122(9) 0.0220(8) 0.0102(8)
C5 0.0398(11) 0.0576(14) 0.0378(10) 0.0088(9) 0.0052(8) -0.0035(10)
C6 0.0476(11) 0.0487(12) 0.0301(9) 0.0044(8) 0.0096(8) 0.0019(9)
C7 0.0265(8) 0.0379(10) 0.0349(9) 0.0083(7) 0.0130(7) 0.0027(7)
C8 0.0543(12) 0.0477(13) 0.0570(12) 0.0125(10) 0.0335(10) 0.0022(10)
C9 0.0594(14) 0.0507(14) 0.0977(19) 0.0218(13) 0.0434(13) -0.0055(12)
C10 0.0528(13) 0.0393(13) 0.106(2) 0.0002(13) 0.0277(13) -0.0084(11)
C11 0.0474(12) 0.0466(13) 0.0665(14) -0.0129(11) 0.0182(10) -0.0038(10)
C12 0.0371(10) 0.0433(12) 0.0420(10) 0.0019(8) 0.0157(8) -0.0022(8)
C13 0.0363(9) 0.0299(9) 0.0340(9) 0.0004(7) 0.0115(7) -0.0028(7)
C14 0.0554(13) 0.0552(14) 0.0625(13) 0.0163(11) 0.0337(11) 0.0120(11)
C15 0.0549(13) 0.0579(15) 0.0753(15) 0.0172(12) 0.0294(11) 0.0206(12)
C16 0.0517(12) 0.0408(11) 0.0491(11) 0.0102(9) 0.0077(9) 0.0032(10)
C17 0.0481(11) 0.0519(13) 0.0410(10) 0.0138(9) 0.0137(9) -0.0039(10)
C18 0.0404(10) 0.0454(12) 0.0433(10) 0.0095(9) 0.0186(8) 0.0007(9)
O1 0.0693(10) 0.0566(10) 0.0550(8) -0.0097(7) 0.0407(7) 0.0029(7)
O2 0.0413(7) 0.0357(8) 0.0606(9) 0.0068(6) 0.0116(6) -0.0113(6)
O3 0.0846(12) 0.0419(9) 0.0650(10) -0.0131(7) 0.0207(9) 0.0167(8)
O4 0.0692(10) 0.1037(13) 0.0414(8) -0.0026(8) 0.0370(7) 0.0028(9)
S1 0.0366(2) 0.0305(3) 0.0400(3) 0.00171(18) 0.01946(19) -0.00109(19)
S2 0.0527(3) 0.0488(3) 0.0357(3) -0.0055(2) 0.0208(2) 0.0070(2)

loop_
_atom_type_symbol
_atom_type_description
_atom_type_scat_dispersion_real
_atom_type_scat_dispersion_imag
_atom_type_scat_source
C C 0.0033 0.0016 'International Tables Vol C Tables 4.2.6.8 and 6.1.1.4'
H H 0.0000 0.0000 'International Tables Vol C Tables 4.2.6.8 and 6.1.1.4'
O O 0.0106 0.0060 'International Tables Vol C Tables 4.2.6.8 and 6.1.1.4'
S S 0.1246 0.1234 'International Tables Vol C Tables 4.2.6.8 and 6.1.1.4'

loop_
_geom_angle_atom_site_label_1
_geom_angle_atom_site_label_2
_geom_angle_atom_site_label_3
_geom_angle
_geom_angle_site_symmetry_1
_geom_angle_site_symmetry_3
_geom_angle_publ_flag
C2 C1 C7 124.37(15) . . ?
C2 C1 S2 110.53(14) . . ?
C7 C1 S2 124.05(12) . . ?
C1 C2 C3 169.96(18) . . ?
C2 C3 C13 127.52(16) . . ?
C2 C3 S1 114.26(13) . . ?
C13 C3 S1 118.12(12) . . ?
C5 C4 S1 116.86(14) . . ?
C5 C4 H4A 108.1 . . ?
S1 C4 H4A 108.1 . . ?
C5 C4 H4B 108.1 . . ?
S1 C4 H4B 108.1 . . ?
H4A C4 H4B 107.3 . . ?
C6 C5 C4 115.93(17) . . ?
C6 C5 H5A 108.3 . . ?
C4 C5 H5A 108.3 . . ?
C6 C5 H5B 108.3 . . ?
C4 C5 H5B 108.3 . . ?
H5A C5 H5B 107.4 . . ?
C5 C6 S2 115.14(13) . . ?
C5 C6 H6A 108.5 . . ?
S2 C6 H6A 108.5 . . ?
C5 C6 H6B 108.5 . . ?
S2 C6 H6B 108.5 . . ?
H6A C6 H6B 107.5 . . ?
C8 C7 C12 118.50(18) . . ?
C8 C7 C1 123.34(16) . . ?
C12 C7 C1 118.14(15) . . ?
C9 C8 C7 119.9(2) . . ?
C9 C8 H8 120.0 . . ?
C7 C8 H8 120.0 . . ?
C10 C9 C8 120.8(2) . . ?
C10 C9 H9 119.6 . . ?
C8 C9 H9 119.6 . . ?
C9 C10 C11 120.1(2) . . ?
C9 C10 H10 120.0 . . ?
C11 C10 H10 120.0 . . ?
C12 C11 C10 119.5(2) . . ?
C12 C11 H11 120.3 . . ?
C10 C11 H11 120.3 . . ?
C11 C12 C7 121.21(18) . . ?
C11 C12 H12 119.4 . . ?
C7 C12 H12 119.4 . . ?
C14 C13 C18 118.92(17) . . ?
C14 C13 C3 118.94(16) . . ?
C18 C13 C3 122.15(16) . . ?
C13 C14 C15 120.48(19) . . ?
C13 C14 H14 119.8 . . ?
C15 C14 H14 119.8 . . ?
C16 C15 C14 120.2(2) . . ?
C16 C15 H15 119.9 . . ?
C14 C15 H15 119.9 . . ?
C17 C16 C15 119.60(19) . . ?
C17 C16 H16 120.2 . . ?
C15 C16 H16 120.2 . . ?
C16 C17 C18 120.94(18) . . ?
C16 C17 H17 119.5 . . ?
C18 C17 H17 119.5 . . ?
C17 C18 C13 119.87(18) . . ?
C17 C18 H18 120.1 . . ?
C13 C18 H18 120.1 . . ?
O1 S1 O2 118.37(9) . . ?
O1 S1 C4 107.42(9) . . ?
O2 S1 C4 108.54(9) . . ?
O1 S1 C3 108.75(8) . . ?
O2 S1 C3 106.52(8) . . ?
C4 S1 C3 106.70(9) . . ?
O4 S2 O3 118.59(10) . . ?
O4 S2 C6 108.97(9) . . ?
O3 S2 C6 108.53(10) . . ?
O4 S2 C1 110.56(9) . . ?
O3 S2 C1 107.81(9) . . ?
C6 S2 C1 100.92(9) . . ?

loop_
_geom_bond_atom_site_label_1
_geom_bond_atom_site_label_2
_geom_bond_distance
_geom_bond_site_symmetry_2
_geom_bond_publ_flag
C1 C2 1.302(2) . ?
C1 C7 1.478(2) . ?
C1 S2 1.7975(17) . ?
C2 C3 1.304(2) . ?
C3 C13 1.483(2) . ?
C3 S1 1.7992(18) . ?
C4 C5 1.535(3) . ?
C4 S1 1.7797(18) . ?
C4 H4A 0.9700 . ?
C4 H4B 0.9700 . ?
C5 C6 1.522(2) . ?
C5 H5A 0.9700 . ?
C5 H5B 0.9700 . ?
C6 S2 1.7666(19) . ?
C6 H6A 0.9700 . ?
C6 H6B 0.9700 . ?
C7 C8 1.387(2) . ?
C7 C12 1.396(2) . ?
C8 C9 1.379(3) . ?
C8 H8 0.9300 . ?
C9 C10 1.365(4) . ?
C9 H9 0.9300 . ?
C10 C11 1.385(3) . ?
C10 H10 0.9300 . ?
C11 C12 1.366(3) . ?
C11 H11 0.9300 . ?
C12 H12 0.9300 . ?
C13 C14 1.382(3) . ?
C13 C18 1.386(2) . ?
C14 C15 1.384(3) . ?
C14 H14 0.9300 . ?
C15 C16 1.374(3) . ?
C15 H15 0.9300 . ?
C16 C17 1.364(3) . ?
C16 H16 0.9300 . ?
C17 C18 1.383(3) . ?
C17 H17 0.9300 . ?
C18 H18 0.9300 . ?
O1 S1 1.4276(13) . ?
O2 S1 1.4329(13) . ?
O3 S2 1.4325(16) . ?
O4 S2 1.4307(14) . ?

loop_
_cod_related_entry_id
_cod_related_entry_database
_cod_related_entry_code
1 ChemSpider 30653122
